data_1518837
loop_
_publ_author_name
'Xu, Long'
'Solowey, Douglas P.'
'Vicic, David A.'

_publ_section_title
;
 Stepwise Conversion of a Platinum Dimethyl Complex to a
 Perfluorometallacyclobutane Derivative
;
_journal_issue 14
_journal_name_full Organometallics
_journal_page_first 3474
_journal_paper_doi 10.1021/acs.organomet.5b00045
_journal_volume 34
_journal_year 2015
_chemical_formula_sum 'C13 H10 F6 N2 Pt'
_chemical_formula_weight 503.32
_space_group_crystal_system monoclinic
_space_group_IT_number 15
_space_group_name_Hall '-C 2yc'
_space_group_name_H-M_alt 'C 1 2/c 1'
_symmetry_space_group_name_Hall '-C 2yc'
_symmetry_space_group_name_H-M 'C 1 2/c 1'
_atom_sites_solution_hydrogens geom
_audit_creation_method SHELXL-2014/6
_cell_angle_alpha 90
_cell_angle_beta 121.743(2)
_cell_angle_gamma 90
_cell_formula_units_Z 4
_cell_length_a 17.6565(19)
_cell_length_b 8.8261(9)
_cell_length_c 10.6223(11)
_cell_measurement_temperature 140(2)
_cell_volume 1407.7(3)
_computing_structure_refinement 'SHELXL-2014/6 (Sheldrick, 2014)'
_diffrn_ambient_temperature 140(2)
_diffrn_measured_fraction_theta_full 0.986
_diffrn_measured_fraction_theta_max 0.974
_diffrn_radiation_type MoK\a
_diffrn_radiation_wavelength 0.71073
_diffrn_reflns_av_R_equivalents 0.0484
_diffrn_reflns_av_unetI/netI 0.0345
_diffrn_reflns_Laue_measured_fraction_full 0.986
_diffrn_reflns_Laue_measured_fraction_max 0.974
_diffrn_reflns_limit_h_max 22
_diffrn_reflns_limit_h_min -22
_diffrn_reflns_limit_k_max 11
_diffrn_reflns_limit_k_min -11
_diffrn_reflns_limit_l_max 13
_diffrn_reflns_limit_l_min -13
_diffrn_reflns_number 8367
_diffrn_reflns_point_group_measured_fraction_full 0.986
_diffrn_reflns_point_group_measured_fraction_max 0.974
_diffrn_reflns_theta_full 25.242
_diffrn_reflns_theta_max 27.388
_diffrn_reflns_theta_min 3.852
_exptl_absorpt_coefficient_mu 10.031
_exptl_absorpt_correction_type multi-scan
_exptl_absorpt_process_details Bruker
_exptl_crystal_colour yellow
_exptl_crystal_density_diffrn 2.375
_exptl_crystal_description platelet
_exptl_crystal_F_000 936
_exptl_crystal_size_max 0.050
_exptl_crystal_size_mid 0.010
_exptl_crystal_size_min 0.010
_exptl_transmission_factor_max 0.7455
_exptl_transmission_factor_min 0.5346
_refine_diff_density_max 4.504
_refine_diff_density_min -4.079
_refine_diff_density_rms 0.398
_refine_ls_extinction_coef 0.0024(3)
_refine_ls_extinction_expression Fc^*^=kFc[1+0.001xFc^2^\l^3^/sin(2\q)]^-1/4^
_refine_ls_extinction_method SHELXL
_refine_ls_goodness_of_fit_ref 1.103
_refine_ls_hydrogen_treatment constr
_refine_ls_matrix_type full
_refine_ls_number_parameters 102
_refine_ls_number_reflns 1559
_refine_ls_number_restraints 0
_refine_ls_restrained_S_all 1.103
_refine_ls_R_factor_all 0.0853
_refine_ls_R_factor_gt 0.0773
_refine_ls_shift/su_max 0.000
_refine_ls_shift/su_mean 0.000
_refine_ls_structure_factor_coef Fsqd
_refine_ls_weighting_details 'w=1/[\s^2^(Fo^2^)+(0.0323P)^2^+167.7115P] where P=(Fo^2^+2Fc^2^)/3'
_refine_ls_weighting_scheme calc
_refine_ls_wR_factor_gt 0.1623
_refine_ls_wR_factor_ref 0.1691
_reflns_Friedel_coverage 0.000
_reflns_number_gt 1434
_reflns_number_total 1559
_reflns_threshold_expression 'I > 2\s(I)'
_cod_data_source_file om5b00045_si_001.cif
_cod_data_source_block Compound12
_cod_depositor_comments
;
The following automatic conversions were performed:

'_exptl_absorpt_correction_type' value 'Multi-scan' changed to
'multi-scan' according to
/usr/data/users/saulius/crontab/automatic-downloads/rss-feeds/ACS/lib/dictionaries/cif_core.dic
dictionary named 'cif_core.dic' version 2.4.2 from 2011-04-26.

Automatic conversion script
Id: cif_fix_values 3105 2015-03-04 15:46:00Z robertas 

 Adding full bibliography for 1518835--1518839.cif.
;
_cod_database_code 1518837
_shelx_space_group_comment
;
The symmetry employed for this shelxl refinement is uniquely defined
by the following loop, which should always be used as a source of
symmetry information in preference to the above space-group names.
They are only intended as comments.
;
_shelx_estimated_absorpt_t_min 0.634
_shelx_estimated_absorpt_t_max 0.906
_shelxl_version_number 2014/6

loop_
_space_group_symop_operation_xyz
'x, y, z'
'-x, y, -z+1/2'
'x+1/2, y+1/2, z'
'-x+1/2, y+1/2, -z+1/2'
'-x, -y, -z'
'x, -y, z-1/2'
'-x+1/2, -y+1/2, -z'
'x+1/2, -y+1/2, z-1/2'

loop_
_atom_site_label
_atom_site_type_symbol
_atom_site_fract_x
_atom_site_fract_y
_atom_site_fract_z
_atom_site_U_iso_or_equiv
_atom_site_adp_type
_atom_site_occupancy
_atom_site_site_symmetry_order
_atom_site_calc_flag
_atom_site_refinement_flags_posn
_atom_site_refinement_flags_adp
_atom_site_refinement_flags_occupancy
Pt1 Pt 0.5000 0.36586(9) 0.7500 0.0333(3) Uani 1 2 d S T P
N1 N 0.5891(8) 0.5328(14) 0.7624(13) 0.032(3) Uani 1 1 d . . .
F1 F 0.4185(7) 0.1585(11) 0.8579(11) 0.046(2) Uani 1 1 d . . .
F2 F 0.3494(6) 0.1558(11) 0.6185(11) 0.046(2) Uani 1 1 d . . .
F3 F 0.4656(6) -0.0245(11) 0.6306(10) 0.043(2) Uani 1 1 d . . .
C1 C 0.4313(9) 0.1845(17) 0.7433(15) 0.031(3) Uani 1 1 d . . .
C2 C 0.5000 0.062(2) 0.7500 0.025(4) Uani 1 2 d S T P
C3 C 0.5641(10) 0.6475(18) 0.6700(16) 0.036(3) Uani 1 1 d . . .
H3A H 0.5025 0.6585 0.5982 0.043 Uiso 1 1 calc R U .
C4 C 0.6219(12) 0.753(2) 0.671(2) 0.045(4) Uani 1 1 d . . .
H4A H 0.6005 0.8358 0.6042 0.054 Uiso 1 1 calc R U .
C5 C 0.7113(11) 0.7345(19) 0.771(2) 0.042(4) Uani 1 1 d . . .
H5A H 0.7532 0.8023 0.7716 0.050 Uiso 1 1 calc R U .
C6 C 0.7390(11) 0.6196(19) 0.869(2) 0.043(4) Uani 1 1 d . . .
H6A H 0.8005 0.6080 0.9417 0.052 Uiso 1 1 calc R U .
C7 C 0.6769(10) 0.5181(17) 0.8628(18) 0.037(3) Uani 1 1 d . . .
H7A H 0.6968 0.4363 0.9310 0.045 Uiso 1 1 calc R U .

loop_
_atom_site_aniso_label
_atom_site_aniso_U_11
_atom_site_aniso_U_22
_atom_site_aniso_U_33
_atom_site_aniso_U_23
_atom_site_aniso_U_13
_atom_site_aniso_U_12
Pt1 0.0294(5) 0.0282(5) 0.0399(5) 0.000 0.0166(4) 0.000
N1 0.030(6) 0.024(6) 0.033(6) 0.005(5) 0.012(5) 0.000(5)
F1 0.056(6) 0.046(6) 0.052(6) 0.001(4) 0.039(5) -0.007(5)
F2 0.029(4) 0.035(5) 0.056(6) 0.000(4) 0.010(4) 0.001(4)
F3 0.044(5) 0.039(5) 0.039(5) -0.011(4) 0.017(4) -0.005(4)
C1 0.027(7) 0.033(7) 0.030(7) 0.006(6) 0.012(6) 0.005(6)
C2 0.036(10) 0.017(9) 0.025(9) 0.000 0.019(8) 0.000
C3 0.029(7) 0.038(8) 0.033(7) 0.008(6) 0.012(6) 0.002(6)
C4 0.046(9) 0.038(9) 0.050(10) 0.010(7) 0.024(8) 0.002(7)
C5 0.036(8) 0.033(8) 0.068(11) 0.004(7) 0.035(8) -0.002(6)
C6 0.032(8) 0.039(9) 0.057(10) 0.009(7) 0.022(7) 0.003(7)
C7 0.029(7) 0.025(7) 0.049(9) 0.005(6) 0.015(7) -0.006(6)

loop_
_atom_type_symbol
_atom_type_description
_atom_type_scat_dispersion_real
_atom_type_scat_dispersion_imag
_atom_type_scat_source
C C 0.0033 0.0016 'International Tables Vol C Tables 4.2.6.8 and 6.1.1.4'
H H 0.0000 0.0000 'International Tables Vol C Tables 4.2.6.8 and 6.1.1.4'
N N 0.0061 0.0033 'International Tables Vol C Tables 4.2.6.8 and 6.1.1.4'
F F 0.0171 0.0103 'International Tables Vol C Tables 4.2.6.8 and 6.1.1.4'
Pt Pt -1.7033 8.3905 'International Tables Vol C Tables 4.2.6.8 and 6.1.1.4'

loop_
_geom_angle_atom_site_label_1
_geom_angle_atom_site_label_2
_geom_angle_atom_site_label_3
_geom_angle
_geom_angle_site_symmetry_1
_geom_angle_site_symmetry_3
C1 Pt1 C1 72.6(8) 2_656 .
C1 Pt1 N1 170.6(5) 2_656 2_656
C1 Pt1 N1 98.0(5) . 2_656
C1 Pt1 N1 98.0(5) 2_656 .
C1 Pt1 N1 170.6(5) . .
N1 Pt1 N1 91.3(7) 2_656 .
C3 N1 C7 117.3(13) . .
C3 N1 Pt1 123.1(10) . .
C7 N1 Pt1 119.5(10) . .
F1 C1 F2 104.1(11) . .
F1 C1 C2 108.9(10) . .
F2 C1 C2 107.8(11) . .
F1 C1 Pt1 119.1(10) . .
F2 C1 Pt1 119.7(10) . .
C2 C1 Pt1 96.4(8) . .
F3 C2 F3 109.8(15) 2_656 .
F3 C2 C1 113.1(7) 2_656 2_656
F3 C2 C1 112.8(7) . 2_656
F3 C2 C1 112.8(7) 2_656 .
F3 C2 C1 113.1(7) . .
C1 C2 C1 94.7(14) 2_656 .
N1 C3 C4 124.0(14) . .
N1 C3 H3A 118.0 . .
C4 C3 H3A 118.0 . .
C5 C4 C3 118.2(15) . .
C5 C4 H4A 120.9 . .
C3 C4 H4A 120.9 . .
C6 C5 C4 119.3(15) . .
C6 C5 H5A 120.3 . .
C4 C5 H5A 120.3 . .
C5 C6 C7 119.4(15) . .
C5 C6 H6A 120.3 . .
C7 C6 H6A 120.3 . .
N1 C7 C6 121.8(14) . .
N1 C7 H7A 119.1 . .
C6 C7 H7A 119.1 . .

loop_
_geom_bond_atom_site_label_1
_geom_bond_atom_site_label_2
_geom_bond_distance
_geom_bond_site_symmetry_2
Pt1 C1 1.987(15) 2_656
Pt1 C1 1.987(15) .
Pt1 N1 2.108(12) 2_656
Pt1 N1 2.108(12) .
N1 C3 1.315(18) .
N1 C7 1.348(19) .
F1 C1 1.369(16) .
F2 C1 1.377(16) .
F3 C2 1.321(13) .
C1 C2 1.600(18) .
C2 F3 1.321(13) 2_656
C2 C1 1.600(18) 2_656
C3 C4 1.37(2) .
C3 H3A 0.9500 .
C4 C5 1.37(2) .
C4 H4A 0.9500 .
C5 C6 1.35(2) .
C5 H5A 0.9500 .
C6 C7 1.39(2) .
C6 H6A 0.9500 .
C7 H7A 0.9500 .
